data_4127655
loop_
_publ_author_name
'Dornsiepen, Eike'
'Pieck, Fabian'
'Tonner, Ralf'
'Dehnen, Stefanie'

_publ_section_title
;
 [{(PhSn)<sub>3</sub>SnS<sub>6</sub>}{(MCp)<sub>3</sub>S<sub>4</sub>}] (M
 = W, Mo): Minimal Molecular Models of the Covalent Attachment of Metal
 Chalcogenide Clusters on Doped Transition Metal Dichalcogenide Layers.
;
_journal_issue 41
_journal_name_full 'Journal of the American Chemical Society'
_journal_page_first 16494
_journal_page_last 16500
_journal_paper_doi 10.1021/jacs.9b09209
_journal_volume 141
_journal_year 2019
_chemical_formula_sum 'C33 H30 Cl Mo3 S9 Sn4'
_chemical_formula_weight 1513.14
_space_group_crystal_system trigonal
_space_group_IT_number 165
_space_group_name_Hall '-P 3 2"c'
_space_group_name_H-M_alt 'P -3 c 1'
_symmetry_space_group_name_Hall '-P 3 2"c'
_symmetry_space_group_name_H-M 'P -3 c 1'
_atom_sites_solution_hydrogens geom
_audit_creation_method SHELXL-2017/1
_cell_angle_alpha 90
_cell_angle_beta 90
_cell_angle_gamma 120
_cell_formula_units_Z 4
_cell_length_a 12.90680(10)
_cell_length_b 12.90680(10)
_cell_length_c 32.3654(4)
_cell_measurement_reflns_used 31486
_cell_measurement_temperature 100(2)
_cell_measurement_theta_max 69.50
_cell_measurement_theta_min 2.73
_cell_volume 4669.27(8)
_computing_structure_refinement 'SHELXL-2017/1 (Sheldrick, 2017)'
_diffrn_ambient_temperature 100(2)
_diffrn_measured_fraction_theta_full 1.000
_diffrn_measured_fraction_theta_max 0.996
_diffrn_measurement_device_type 'STOE STADIVARI'
_diffrn_radiation_type CuK\a
_diffrn_radiation_wavelength 1.54178
_diffrn_reflns_av_unetI/netI 0.0326
_diffrn_reflns_Laue_measured_fraction_full 1.000
_diffrn_reflns_Laue_measured_fraction_max 0.996
_diffrn_reflns_limit_h_max 13
_diffrn_reflns_limit_h_min -13
_diffrn_reflns_limit_k_max 15
_diffrn_reflns_limit_k_min -15
_diffrn_reflns_limit_l_max 39
_diffrn_reflns_limit_l_min 0
_diffrn_reflns_number 2963
_diffrn_reflns_point_group_measured_fraction_full 1.000
_diffrn_reflns_point_group_measured_fraction_max 0.996
_diffrn_reflns_theta_full 67.679
_diffrn_reflns_theta_max 69.999
_diffrn_reflns_theta_min 2.730
_exptl_absorpt_coefficient_mu 27.598
_exptl_absorpt_correction_T_max 0.0203
_exptl_absorpt_correction_T_min 0.0013
_exptl_absorpt_correction_type sphere
_exptl_absorpt_process_details 'STOE LANA'
_exptl_crystal_colour red
_exptl_crystal_density_diffrn 2.152
_exptl_crystal_description plate
_exptl_crystal_F_000 2860
_exptl_crystal_size_rad 0.06
_refine_diff_density_max 1.206
_refine_diff_density_min -0.804
_refine_diff_density_rms 0.155
_refine_ls_extinction_method none
_refine_ls_goodness_of_fit_ref 1.005
_refine_ls_hydrogen_treatment constr
_refine_ls_matrix_type full
_refine_ls_number_parameters 119
_refine_ls_number_reflns 2963
_refine_ls_number_restraints 0
_refine_ls_restrained_S_all 1.005
_refine_ls_R_factor_all 0.0479
_refine_ls_R_factor_gt 0.0400
_refine_ls_shift/su_max 0.001
_refine_ls_shift/su_mean 0.000
_refine_ls_structure_factor_coef Fsqd
_refine_ls_weighting_details 'w=1/[\s^2^(Fo^2^)+(0.0776P)^2^] where P=(Fo^2^+2Fc^2^)/3'
_refine_ls_weighting_scheme calc
_refine_ls_wR_factor_gt 0.1059
_refine_ls_wR_factor_ref 0.1103
_reflns_Friedel_coverage 0.000
_reflns_number_gt 2575
_reflns_number_total 2963
_reflns_threshold_expression 'I > 2\s(I)'
_cod_data_source_file ja9b09209_si_003.cif
_cod_data_source_block ed077x
_cod_original_cell_volume 4669.27(9)
_cod_database_code 4127655
_shelx_shelxl_version_number 2017/1
_shelx_space_group_comment
;
The symmetry employed for this shelxl refinement is uniquely defined
by the following loop, which should always be used as a source of
symmetry information in preference to the above space-group names.
They are only intended as comments.
;

loop_
_space_group_symop_operation_xyz
'x, y, z'
'-y, x-y, z'
'-x+y, -x, z'
'y, x, -z+1/2'
'-x, -x+y, -z+1/2'
'x-y, -y, -z+1/2'
'-x, -y, -z'
'y, -x+y, -z'
'x-y, x, -z'
'-y, -x, z-1/2'
'x, x-y, z-1/2'
'-x+y, y, z-1/2'

loop_
_atom_site_label
_atom_site_type_symbol
_atom_site_fract_x
_atom_site_fract_y
_atom_site_fract_z
_atom_site_U_iso_or_equiv
_atom_site_adp_type
_atom_site_occupancy
_atom_site_site_symmetry_order
_atom_site_calc_flag
_atom_site_refinement_flags_posn
_atom_site_refinement_flags_adp
_atom_site_refinement_flags_occupancy
Mo1 Mo 0.70675(8) 0.47130(8) 0.55518(2) 0.0618(2) Uani 1 1 d . . .
S1 S 0.6587(2) 0.15221(19) 0.31154(7) 0.0507(5) Uani 1 1 d . . .
S2 S 0.4823(2) 0.1669(2) 0.41258(7) 0.0606(6) Uani 1 1 d . . .
S3 S 0.8291(2) 0.4485(3) 0.50800(7) 0.0602(6) Uani 1 1 d . . .
Sn1 Sn 0.49542(5) 0.16945(5) 0.33950(2) 0.04790(16) Uani 1 1 d . . .
Sn2 Sn 0.666667 0.333333 0.44513(3) 0.0538(2) Uani 1 3 d S T P
C1 C 0.3545(10) -0.0848(9) 0.3030(3) 0.064(3) Uani 1 1 d . . .
H1 H 0.428134 -0.080584 0.306084 0.077 Uiso 1 1 calc R U .
C2 C 0.3425(8) 0.0144(8) 0.3144(2) 0.054(2) Uani 1 1 d . . .
C3 C 0.2379(10) 0.0072(10) 0.3109(3) 0.065(2) Uani 1 1 d . . .
H3 H 0.228485 0.071419 0.318713 0.078 Uiso 1 1 calc R U .
C4 C 0.1380(11) -0.1001(14) 0.2951(4) 0.085(4) Uani 1 1 d . . .
H4 H 0.063969 -0.105077 0.292356 0.102 Uiso 1 1 calc R U .
S4 S 0.666667 0.333333 0.60766(12) 0.0692(11) Uani 1 3 d S T P
C5 C 0.1509(10) -0.1935(10) 0.2843(3) 0.071(3) Uani 1 1 d . . .
H5 H 0.085498 -0.263225 0.274452 0.085 Uiso 1 1 calc R U .
C6 C 0.2599(12) -0.1865(10) 0.2877(3) 0.070(3) Uani 1 1 d . . .
H6 H 0.269324 -0.250483 0.279686 0.084 Uiso 1 1 calc R U .
C7 C 0.6987(11) 0.5981(9) 0.6073(3) 0.110(2) Uani 1 1 d G . .
H7 H 0.658190 0.572018 0.634018 0.132 Uiso 1 1 calc R U .
C8 C 0.8194(10) 0.6310(9) 0.5990(3) 0.110(2) Uani 1 1 d G . .
H8 H 0.877518 0.635244 0.619380 0.132 Uiso 1 1 calc R U .
C9 C 0.8453(8) 0.6718(9) 0.5575(3) 0.110(2) Uani 1 1 d G . .
H9 H 0.924589 0.710112 0.544590 0.132 Uiso 1 1 calc R U .
C10 C 0.7407(11) 0.6642(10) 0.5401(3) 0.110(2) Uani 1 1 d G . .
H10 H 0.734727 0.693456 0.512803 0.132 Uiso 1 1 calc R U .
C11 C 0.6501(8) 0.6187(9) 0.5709(4) 0.110(2) Uani 1 1 d G . .
H11 H 0.569719 0.607995 0.568064 0.132 Uiso 1 1 calc R U .

loop_
_atom_site_aniso_label
_atom_site_aniso_U_11
_atom_site_aniso_U_22
_atom_site_aniso_U_33
_atom_site_aniso_U_23
_atom_site_aniso_U_13
_atom_site_aniso_U_12
Mo1 0.0757(5) 0.0725(5) 0.0383(3) -0.0053(4) -0.0083(3) 0.0378(4)
S1 0.0548(11) 0.0516(11) 0.0465(10) -0.0038(8) 0.0021(9) 0.0271(10)
S2 0.0621(14) 0.0676(14) 0.0378(10) 0.0049(9) 0.0077(9) 0.0216(11)
S3 0.0630(14) 0.0695(15) 0.0425(10) 0.0053(10) -0.0018(10) 0.0290(12)
Sn1 0.0495(3) 0.0497(3) 0.0397(3) -0.0003(2) 0.0005(2) 0.0212(2)
Sn2 0.0629(4) 0.0629(4) 0.0356(4) 0.000 0.000 0.03147(18)
C1 0.075(7) 0.054(5) 0.049(5) -0.003(4) 0.006(5) 0.021(5)
C2 0.048(5) 0.054(5) 0.041(4) 0.002(4) -0.002(4) 0.011(4)
C3 0.058(6) 0.065(6) 0.067(6) 0.009(5) 0.000(5) 0.027(5)
C4 0.059(7) 0.102(10) 0.076(8) 0.027(7) -0.008(6) 0.027(7)
S4 0.0859(18) 0.0859(18) 0.0359(17) 0.000 0.000 0.0429(9)
C5 0.065(7) 0.059(6) 0.051(5) 0.008(4) -0.016(5) 0.003(5)
C6 0.087(8) 0.065(6) 0.056(6) -0.012(5) 0.006(5) 0.036(6)
C7 0.126(6) 0.072(4) 0.117(5) -0.036(4) -0.022(4) 0.037(4)
C8 0.126(6) 0.072(4) 0.117(5) -0.036(4) -0.022(4) 0.037(4)
C9 0.126(6) 0.072(4) 0.117(5) -0.036(4) -0.022(4) 0.037(4)
C10 0.126(6) 0.072(4) 0.117(5) -0.036(4) -0.022(4) 0.037(4)
C11 0.126(6) 0.072(4) 0.117(5) -0.036(4) -0.022(4) 0.037(4)

loop_
_atom_type_symbol
_atom_type_description
_atom_type_scat_dispersion_real
_atom_type_scat_dispersion_imag
_atom_type_scat_source
Cl Cl 0.3639 0.7018 'International Tables Vol C Tables 4.2.6.8 and 6.1.1.4'
Mo Mo -0.0483 2.7339 'International Tables Vol C Tables 4.2.6.8 and 6.1.1.4'
S S 0.3331 0.5567 'International Tables Vol C Tables 4.2.6.8 and 6.1.1.4'
Sn Sn 0.0259 5.4591 'International Tables Vol C Tables 4.2.6.8 and 6.1.1.4'
C C 0.0181 0.0091 'International Tables Vol C Tables 4.2.6.8 and 6.1.1.4'
H H 0.0000 0.0000 'International Tables Vol C Tables 4.2.6.8 and 6.1.1.4'

loop_
_geom_angle_atom_site_label_1
_geom_angle_atom_site_label_2
_geom_angle_atom_site_label_3
_geom_angle
_geom_angle_site_symmetry_1
_geom_angle_site_symmetry_3
C9 Mo1 S3 125.5(3) . 2_655
C9 Mo1 C8 35.84(13) . .
S3 Mo1 C8 148.4(2) 2_655 .
C9 Mo1 S3 88.2(2) . .
S3 Mo1 S3 88.49(13) 2_655 .
C8 Mo1 S3 110.6(3) . .
C9 Mo1 S4 126.1(3) . .
S3 Mo1 S4 106.82(8) 2_655 .
C8 Mo1 S4 92.0(3) . .
S3 Mo1 S4 106.80(9) . .
C9 Mo1 C10 35.54(14) . .
S3 Mo1 C10 93.1(2) 2_655 .
C8 Mo1 C10 58.92(16) . .
S3 Mo1 C10 102.7(3) . .
S4 Mo1 C10 144.5(2) . .
C9 Mo1 C7 58.71(15) . .
S3 Mo1 C7 119.2(3) 2_655 .
C8 Mo1 C7 35.08(13) . .
S3 Mo1 C7 144.8(3) . .
S4 Mo1 C7 86.6(3) . .
C10 Mo1 C7 57.97(15) . .
C9 Mo1 C11 58.40(16) . .
S3 Mo1 C11 90.6(2) 2_655 .
C8 Mo1 C11 58.12(15) . .
S3 Mo1 C11 137.2(3) . .
S4 Mo1 C11 114.3(3) . .
C10 Mo1 C11 34.67(13) . .
C7 Mo1 C11 34.43(12) . .
C9 Mo1 Mo1 123.9(3) . 3_665
S3 Mo1 Mo1 96.04(7) 2_655 3_665
C8 Mo1 Mo1 115.6(2) . 3_665
S3 Mo1 Mo1 53.64(7) . 3_665
S4 Mo1 Mo1 53.76(5) . 3_665
C10 Mo1 Mo1 154.2(3) . 3_665
C7 Mo1 Mo1 134.1(3) . 3_665
C11 Mo1 Mo1 167.6(3) . 3_665
C9 Mo1 Mo1 175.6(2) . 2_655
S3 Mo1 Mo1 53.66(7) 2_655 2_655
C8 Mo1 Mo1 142.2(3) . 2_655
S3 Mo1 Mo1 96.02(7) . 2_655
S4 Mo1 Mo1 53.76(5) . 2_655
C10 Mo1 Mo1 141.5(3) . 2_655
C7 Mo1 Mo1 117.4(2) . 2_655
C11 Mo1 Mo1 117.3(3) . 2_655
Mo1 Mo1 Mo1 60.0 3_665 2_655
Sn1 S1 Sn1 102.38(8) . 2_655
Sn1 S2 Sn2 112.14(9) . .
Mo1 S3 Mo1 72.70(8) 3_665 .
Mo1 S3 Sn2 99.90(10) 3_665 .
Mo1 S3 Sn2 99.89(9) . .
C2 Sn1 S2 109.8(2) . .
C2 Sn1 S1 102.2(3) . .
S2 Sn1 S1 115.75(9) . .
C2 Sn1 S1 106.8(3) . 3_665
S2 Sn1 S1 110.74(9) . 3_665
S1 Sn1 S1 110.93(10) . 3_665
S2 Sn2 S2 103.58(6) 3_665 .
S2 Sn2 S2 103.58(6) 3_665 2_655
S2 Sn2 S2 103.58(6) . 2_655
S2 Sn2 S3 155.69(8) 3_665 3_665
S2 Sn2 S3 84.52(8) . 3_665
S2 Sn2 S3 96.51(8) 2_655 3_665
S2 Sn2 S3 96.52(8) 3_665 .
S2 Sn2 S3 155.69(8) . .
S2 Sn2 S3 84.52(8) 2_655 .
S3 Sn2 S3 71.70(9) 3_665 .
S2 Sn2 S3 84.52(8) 3_665 2_655
S2 Sn2 S3 96.51(8) . 2_655
S2 Sn2 S3 155.69(8) 2_655 2_655
S3 Sn2 S3 71.70(9) 3_665 2_655
S3 Sn2 S3 71.70(9) . 2_655
C6 C1 C2 121.1(11) . .
C6 C1 H1 119.5 . .
C2 C1 H1 119.5 . .
C3 C2 C1 119.3(10) . .
C3 C2 Sn1 122.1(9) . .
C1 C2 Sn1 118.5(8) . .
C2 C3 C4 119.6(12) . .
C2 C3 H3 120.2 . .
C4 C3 H3 120.2 . .
C5 C4 C3 120.4(12) . .
C5 C4 H4 119.8 . .
C3 C4 H4 119.8 . .
Mo1 S4 Mo1 72.47(11) . 3_665
Mo1 S4 Mo1 72.47(11) . 2_655
Mo1 S4 Mo1 72.47(11) 3_665 2_655
C4 C5 C6 120.3(10) . .
C4 C5 H5 119.9 . .
C6 C5 H5 119.9 . .
C1 C6 C5 119.3(11) . .
C1 C6 H6 120.4 . .
C5 C6 H6 120.4 . .
C11 C7 C8 108.0 . .
C11 C7 Mo1 73.6(4) . .
C8 C7 Mo1 69.8(4) . .
C11 C7 H7 125.9 . .
C8 C7 H7 125.9 . .
Mo1 C7 H7 125.9 . .
C9 C8 C7 108.0 . .
C9 C8 Mo1 71.2(4) . .
C7 C8 Mo1 75.1(4) . .
C9 C8 H8 125.7 . .
C7 C8 H8 125.7 . .
Mo1 C8 H8 125.7 . .
C10 C9 C8 108.0 . .
C10 C9 Mo1 74.4(4) . .
C8 C9 Mo1 72.9(4) . .
C10 C9 H9 125.7 . .
C8 C9 H9 125.7 . .
Mo1 C9 H9 125.7 . .
C9 C10 C11 108.0 . .
C9 C10 Mo1 70.0(4) . .
C11 C10 Mo1 74.8(4) . .
C9 C10 H10 125.8 . .
C11 C10 H10 125.8 . .
Mo1 C10 H10 125.8 . .
C7 C11 C10 108.0 . .
C7 C11 Mo1 72.0(4) . .
C10 C11 Mo1 70.5(4) . .
C7 C11 H11 126.0 . .
C10 C11 H11 126.0 . .
Mo1 C11 H11 126.0 . .

loop_
_geom_bond_atom_site_label_1
_geom_bond_atom_site_label_2
_geom_bond_distance
_geom_bond_site_symmetry_2
Mo1 C9 2.296(10) .
Mo1 S3 2.318(3) 2_655
Mo1 C8 2.318(9) .
Mo1 S3 2.318(3) .
Mo1 S4 2.324(3) .
Mo1 C10 2.353(11) .
Mo1 C7 2.388(9) .
Mo1 C11 2.409(9) .
Mo1 Mo1 2.7480(15) 3_665
Mo1 Mo1 2.7480(15) 2_655
S1 Sn1 2.404(2) .
S1 Sn1 2.407(2) 2_655
S2 Sn1 2.371(2) .
S2 Sn2 2.505(2) .
S3 Sn2 2.762(3) .
Sn1 C2 2.148(9) .
C1 C6 1.363(16) .
C1 C2 1.412(16) .
C1 H1 0.9300 .
C2 C3 1.311(16) .
C3 C4 1.434(19) .
C3 H3 0.9300 .
C4 C5 1.34(2) .
C4 H4 0.9300 .
C5 C6 1.368(19) .
C5 H5 0.9300 .
C6 H6 0.9300 .
C7 C11 1.4200 .
C7 C8 1.4200 .
C7 H7 0.9800 .
C8 C9 1.4200 .
C8 H8 0.9800 .
C9 C10 1.4200 .
C9 H9 0.9800 .
C10 C11 1.4200 .
C10 H10 0.9800 .
C11 H11 0.9800 .

loop_
_geom_torsion_atom_site_label_1
_geom_torsion_atom_site_label_2
_geom_torsion_atom_site_label_3
_geom_torsion_atom_site_label_4
_geom_torsion
C6 C1 C2 C3 1.5(15)
C6 C1 C2 Sn1 178.7(8)
C1 C2 C3 C4 -1.0(15)
Sn1 C2 C3 C4 -178.0(8)
C2 C3 C4 C5 0.8(17)
C3 C4 C5 C6 -0.9(17)
C2 C1 C6 C5 -1.7(16)
C4 C5 C6 C1 1.4(17)
C11 C7 C8 C9 0.0
Mo1 C7 C8 C9 64.1(4)
C11 C7 C8 Mo1 -64.1(4)
C7 C8 C9 C10 0.0
Mo1 C8 C9 C10 66.7(4)
C7 C8 C9 Mo1 -66.7(4)
C8 C9 C10 C11 0.0
Mo1 C9 C10 C11 65.7(4)
C8 C9 C10 Mo1 -65.7(4)
C8 C7 C11 C10 0.0
Mo1 C7 C11 C10 -61.7(4)
C8 C7 C11 Mo1 61.7(4)
C9 C10 C11 C7 0.0
Mo1 C10 C11 C7 62.6(4)
C9 C10 C11 Mo1 -62.6(4)
